data_7719073
loop_
_publ_author_name
'Bora, Bidisha'
'Das, Namisha'
'Sultana, Jakia Parbin'
'Raza, Md Kausar'
'Goswami, Tridib K.'

_publ_section_title
;
 Mn(III) porphyrins as photosensitizers: structural, photophysical and
 anticancer studies.
;
_journal_issue 30
_journal_name_full 'Dalton transactions (Cambridge, England : 2003)'
_journal_page_first 11743
_journal_page_last 11756
_journal_paper_doi 10.1039/d4dt03432e
_journal_volume 54
_journal_year 2025
_chemical_formula_moiety 'C44 H28 Cl4 Mn N4 O2, C6 H11 O4, 4(C3 H6 O2)'
_chemical_formula_sum 'C62 H63 Cl4 Mn N4 O14'
_chemical_formula_weight 1284.90
_space_group_crystal_system monoclinic
_space_group_IT_number 14
_space_group_name_Hall '-P 2ybc'
_space_group_name_H-M_alt 'P 1 21/c 1'
_atom_sites_solution_hydrogens mixed
_audit_creation_method SHELXL-2019/3
_audit_update_record
;
2025-07-02 deposited with the CCDC.	2025-07-04 downloaded from the CCDC.
;
_cell_angle_alpha 90
_cell_angle_beta 98.5660(10)
_cell_angle_gamma 90
_cell_formula_units_Z 2
_cell_length_a 12.7394(2)
_cell_length_b 9.48030(10)
_cell_length_c 26.7201(4)
_cell_measurement_reflns_used 11636
_cell_measurement_temperature 294(2)
_cell_measurement_theta_max 77.6590
_cell_measurement_theta_min 4.4600
_cell_volume 3191.08(8)
_computing_cell_refinement 'CrysAlisPro 1.171.43.141a (Rigaku OD, 2024)'
_computing_data_collection 'CrysAlisPro 1.171.43.141a (Rigaku OD, 2024)'
_computing_data_reduction 'CrysAlisPro 1.171.43.141a (Rigaku OD, 2024)'
_computing_structure_refinement 'SHELXL-2019/2 (Sheldrick, 2019)'
_computing_structure_solution 'CrysAlisPro 1.171.43.141a (Rigaku OD, 2024)'
_diffrn_ambient_temperature 294(2)
_diffrn_measured_fraction_theta_full 0.999
_diffrn_measured_fraction_theta_max 0.996
_diffrn_measurement_device_type 'XtaLAB Synergy, Dualflex, HyPix'
_diffrn_measurement_method '\w scans'
_diffrn_radiation_type CuK\a
_diffrn_radiation_wavelength 1.54184
_diffrn_reflns_av_R_equivalents 0.0312
_diffrn_reflns_av_unetI/netI 0.0306
_diffrn_reflns_Laue_measured_fraction_full 0.999
_diffrn_reflns_Laue_measured_fraction_max 0.996
_diffrn_reflns_limit_h_max 15
_diffrn_reflns_limit_h_min -15
_diffrn_reflns_limit_k_max 11
_diffrn_reflns_limit_k_min -8
_diffrn_reflns_limit_l_max 32
_diffrn_reflns_limit_l_min -32
_diffrn_reflns_number 22604
_diffrn_reflns_point_group_measured_fraction_full 0.999
_diffrn_reflns_point_group_measured_fraction_max 0.996
_diffrn_reflns_theta_full 67.684
_diffrn_reflns_theta_max 69.989
_diffrn_reflns_theta_min 3.509
_diffrn_source 'micro-focus sealed X-ray tube'
_exptl_absorpt_coefficient_mu 3.768
_exptl_absorpt_correction_T_max 1.00000
_exptl_absorpt_correction_T_min 0.57648
_exptl_absorpt_correction_type multi-scan
_exptl_absorpt_process_details 'SCALE3 ABSPACK scaling algorithm'
_exptl_crystal_colour 'clear light green'
_exptl_crystal_density_diffrn 1.337
_exptl_crystal_description block
_exptl_crystal_F_000 1336
_exptl_crystal_size_max 0.200
_exptl_crystal_size_mid 0.100
_exptl_crystal_size_min 0.060
_refine_diff_density_max 0.644
_refine_diff_density_min -0.468
_refine_diff_density_rms 0.051
_refine_ls_extinction_method none
_refine_ls_goodness_of_fit_ref 1.076
_refine_ls_hydrogen_treatment mixed
_refine_ls_matrix_type full
_refine_ls_number_parameters 378
_refine_ls_number_reflns 6028
_refine_ls_number_restraints 1
_refine_ls_restrained_S_all 1.076
_refine_ls_R_factor_all 0.0594
_refine_ls_R_factor_gt 0.0536
_refine_ls_shift/su_max 0.000
_refine_ls_shift/su_mean 0.000
_refine_ls_structure_factor_coef Fsqd
_refine_ls_weighting_details 'w=1/[\s^2^(Fo^2^)+(0.0871P)^2^+1.3753P] where P=(Fo^2^+2Fc^2^)/3'
_refine_ls_weighting_scheme calc
_refine_ls_wR_factor_gt 0.1531
_refine_ls_wR_factor_ref 0.1582
_reflns_Friedel_coverage 0.000
_reflns_number_gt 5301
_reflns_number_total 6028
_reflns_threshold_expression 'I > 2\s(I)'
_cod_data_source_file d4dt03432e2.cif
_cod_data_source_block shelx_CCDC1
_cod_depositor_comments 'Adding full bibliography for 7719072--7719075.cif.'
_cod_original_sg_symbol_H-M 'P 21/c'
_cod_database_code 7719073
_shelx_shelxl_version_number 2019/3
_shelx_space_group_comment
;
The symmetry employed for this shelxl refinement is uniquely defined
by the following loop, which should always be used as a source of
symmetry information in preference to the above space-group names.
They are only intended as comments.
;
_shelx_estimated_absorpt_t_min 0.519
_shelx_estimated_absorpt_t_max 0.805
_exptl_absorpt_special_details 'Absorption correction using spherical harmonics'

loop_
_space_group_symop_operation_xyz
'x, y, z'
'-x, y+1/2, -z+1/2'
'-x, -y, -z'
'x, -y-1/2, z-1/2'

loop_
_atom_site_label
_atom_site_type_symbol
_atom_site_fract_x
_atom_site_fract_y
_atom_site_fract_z
_atom_site_U_iso_or_equiv
_atom_site_adp_type
_atom_site_occupancy
_atom_site_site_symmetry_order
_atom_site_calc_flag
_atom_site_refinement_flags_posn
_atom_site_refinement_flags_adp
_atom_site_refinement_flags_occupancy
_atom_site_disorder_assembly
_atom_site_disorder_group
C1 C 0.36093(19) 0.5617(3) 0.39954(8) 0.0439(5) Uani 1 1 d . . . . .
C2 C 0.3610(2) 0.6403(3) 0.35371(9) 0.0550(6) Uani 1 1 d . . . . .
H2 H 0.306356 0.643930 0.326478 0.066 Uiso 1 1 calc R U . . .
C3 C 0.4542(2) 0.7076(3) 0.35729(9) 0.0545(6) Uani 1 1 d . . . . .
H3 H 0.476069 0.766267 0.332926 0.065 Uiso 1 1 calc R U . . .
C4 C 0.51418(19) 0.6730(2) 0.40533(9) 0.0444(5) Uani 1 1 d . . . . .
C5 C 0.61538(19) 0.7244(3) 0.42314(9) 0.0448(5) Uani 1 1 d . . . . .
C6 C 0.67180(19) 0.6925(3) 0.47039(9) 0.0461(5) Uani 1 1 d . . . . .
C7 C 0.7761(2) 0.7447(3) 0.48877(11) 0.0579(7) Uani 1 1 d . . . . .
H7 H 0.815825 0.805884 0.471870 0.069 Uiso 1 1 calc R U . . .
C8 C 0.8057(2) 0.6889(3) 0.53492(11) 0.0578(7) Uani 1 1 d . . . . .
H8 H 0.869795 0.704355 0.555854 0.069 Uiso 1 1 calc R U . . .
C9 C 0.72054(19) 0.6012(3) 0.54599(9) 0.0463(5) Uani 1 1 d . . . . .
C10 C 0.7228(2) 0.5221(3) 0.58998(9) 0.0455(5) Uani 1 1 d . . . . .
C11 C 0.66569(14) 0.81959(16) 0.38876(6) 0.0471(5) Uani 1 1 d G . . . .
C12 C 0.72466(16) 0.76296(13) 0.35384(7) 0.0634(7) Uani 1 1 d G . . . .
H12 H 0.733070 0.665779 0.351817 0.076 Uiso 1 1 calc R U . . .
C13 C 0.77108(16) 0.85158(19) 0.32194(7) 0.0703(8) Uani 1 1 d G . . . .
H13 H 0.810534 0.813693 0.298575 0.084 Uiso 1 1 calc R U . . .
C14 C 0.75851(17) 0.99683(18) 0.32496(8) 0.0637(8) Uani 1 1 d G . . . .
C15 C 0.69954(19) 1.05346(13) 0.35988(9) 0.0786(10) Uani 1 1 d G . . . .
H15 H 0.691137 1.150638 0.361901 0.094 Uiso 1 1 calc R U . . .
C16 C 0.65313(17) 0.96484(17) 0.39178(7) 0.0723(9) Uani 1 1 d G . . . .
H16 H 0.613672 1.002726 0.415143 0.087 Uiso 1 1 calc R U . . .
C17 C 0.82302(12) 0.52120(19) 0.62741(7) 0.0504(6) Uani 1 1 d G . . . .
C18 C 0.84635(14) 0.62815(18) 0.66290(8) 0.0663(7) Uani 1 1 d G . . . .
H18 H 0.799209 0.702648 0.663892 0.080 Uiso 1 1 calc R U . . .
C19 C 0.94015(17) 0.6238(2) 0.69692(7) 0.0768(9) Uani 1 1 d G . . . .
H19 H 0.955761 0.695334 0.720665 0.092 Uiso 1 1 calc R U . . .
C20 C 1.01061(14) 0.5124(2) 0.69544(8) 0.0730(9) Uani 1 1 d G . . . .
C21 C 0.98728(15) 0.4055(2) 0.65994(10) 0.0899(12) Uani 1 1 d G . . . .
H21 H 1.034425 0.330979 0.658952 0.108 Uiso 1 1 calc R U . . .
C22 C 0.89348(16) 0.40985(19) 0.62593(8) 0.0769(9) Uani 1 1 d G . . . .
H22 H 0.877872 0.338290 0.602179 0.092 Uiso 1 1 calc R U . . .
C23 C 0.4741(3) 0.2918(4) 0.32759(12) 0.0724(8) Uani 1 1 d . . . . .
C24 C 0.4728(4) 0.3493(6) 0.27526(14) 0.1104(15) Uani 1 1 d . . . . .
H24A H 0.464780 0.271141 0.251552 0.132 Uiso 1 1 calc R U . . .
H24B H 0.410959 0.409406 0.267184 0.132 Uiso 1 1 calc R U . . .
C25 C 0.5673(5) 0.4302(6) 0.26768(18) 0.130(2) Uani 1 1 d . . . . .
H25A H 0.577258 0.506525 0.291516 0.196 Uiso 1 1 calc R U . . .
H25B H 0.557998 0.467292 0.233881 0.196 Uiso 1 1 calc R U . . .
H25C H 0.628345 0.369676 0.272681 0.196 Uiso 1 1 calc R U . . .
C26 C 0.3682(3) -0.0065(3) 0.44338(14) 0.0686(8) Uani 1 1 d . . . . .
C27 C 0.2624(3) -0.0697(4) 0.42589(16) 0.0912(11) Uani 1 1 d . . . . .
H27A H 0.270563 -0.171427 0.425270 0.109 Uiso 1 1 calc R U . . .
H27B H 0.216396 -0.048147 0.450692 0.109 Uiso 1 1 calc R U . . .
C28 C 0.2088(5) -0.0241(6) 0.3758(2) 0.128(2) Uani 1 1 d . . . . .
H28A H 0.194695 0.075348 0.376483 0.192 Uiso 1 1 calc R U . . .
H28B H 0.143089 -0.074381 0.367517 0.192 Uiso 1 1 calc R U . . .
H28C H 0.253608 -0.043399 0.350738 0.192 Uiso 1 1 calc R U . . .
C29 C 0.0667(4) -0.1770(8) 0.5150(3) 0.128(2) Uani 1 1 d . . . . .
C30 C 0.1269(6) -0.3258(9) 0.5242(4) 0.181(3) Uani 1 1 d . . . . .
H30A H 0.091166 -0.394010 0.500508 0.218 Uiso 1 1 calc R U . . .
H30B H 0.198687 -0.314954 0.516722 0.218 Uiso 1 1 calc R U . . .
C31 C 0.1320(6) -0.3790(9) 0.5722(4) 0.186(3) Uani 1 1 d . . . . .
H31A H 0.123849 -0.303566 0.595290 0.279 Uiso 1 1 calc R U . . .
H31B H 0.199427 -0.423921 0.581972 0.279 Uiso 1 1 calc R U . . .
H31C H 0.076163 -0.446633 0.572926 0.279 Uiso 1 1 calc R U . . .
N1 N 0.45562(15) 0.5825(2) 0.43078(7) 0.0406(4) Uani 1 1 d . . . . .
N2 N 0.63861(15) 0.6058(2) 0.50619(7) 0.0420(4) Uani 1 1 d . . . . .
O1 O 0.58048(16) 0.3202(2) 0.46695(7) 0.0514(4) Uani 1 1 d D . . . .
O2 O 0.5384(2) 0.3260(3) 0.36273(8) 0.0806(7) Uani 1 1 d . . . . .
O3 O 0.3969(2) 0.2022(3) 0.33075(11) 0.0973(8) Uani 1 1 d . . . . .
O4 O 0.4074(2) 0.0880(3) 0.42066(9) 0.0845(7) Uani 1 1 d . . . . .
O5 O 0.4155(2) -0.0564(3) 0.48541(9) 0.0854(7) Uani 1 1 d . . . . .
O6 O 0.0365(3) -0.1543(5) 0.4696(2) 0.1508(15) Uani 1 1 d . . . . .
H6 H 0.001594 -0.081358 0.466378 0.226 Uiso 1 1 calc R U . . .
O7 O 0.0541(4) -0.1040(6) 0.5500(2) 0.1475(16) Uani 1 1 d . . . . .
Cl1 Cl 0.81609(9) 1.10754(11) 0.28555(4) 0.1016(4) Uani 1 1 d . . . . .
Cl2 Cl 1.12686(9) 0.50465(13) 0.73771(5) 0.1180(5) Uani 1 1 d . . . . .
Mn1 Mn 0.500000 0.500000 0.500000 0.03667(16) Uani 1 2 d S . P . .
H1B H 0.569(4) 0.314(5) 0.4374(12) 0.108(16) Uiso 1 1 d D . . . .
H1A H 0.574(3) 0.245(3) 0.4799(12) 0.062(9) Uiso 1 1 d D . . . .
H3O H 0.396(4) 0.157(6) 0.365(2) 0.138(18) Uiso 1 1 d . . . . .
H5O H 0.500000 0.000000 0.500000 0.16(3) Uiso 1 2 d S . P . .

loop_
_atom_site_aniso_label
_atom_site_aniso_U_11
_atom_site_aniso_U_22
_atom_site_aniso_U_33
_atom_site_aniso_U_23
_atom_site_aniso_U_13
_atom_site_aniso_U_12
C1 0.0436(12) 0.0492(13) 0.0378(11) 0.0017(9) 0.0025(9) -0.0034(10)
C2 0.0535(15) 0.0688(16) 0.0399(12) 0.0085(11) -0.0023(10) -0.0080(12)
C3 0.0574(15) 0.0652(16) 0.0408(12) 0.0108(11) 0.0069(11) -0.0093(12)
C4 0.0457(12) 0.0481(12) 0.0400(11) 0.0035(9) 0.0089(9) -0.0049(10)
C5 0.0426(12) 0.0463(12) 0.0466(12) 0.0040(10) 0.0102(10) -0.0045(10)
C6 0.0418(12) 0.0480(12) 0.0492(13) 0.0039(10) 0.0090(10) -0.0079(10)
C7 0.0434(13) 0.0671(16) 0.0622(16) 0.0135(13) 0.0049(11) -0.0164(12)
C8 0.0423(13) 0.0680(16) 0.0604(15) 0.0108(13) -0.0008(11) -0.0165(12)
C9 0.0381(12) 0.0496(13) 0.0501(13) 0.0022(10) 0.0034(10) -0.0070(10)
C10 0.0423(12) 0.0478(12) 0.0446(12) 0.0012(10) 0.0010(10) -0.0030(10)
C11 0.0406(12) 0.0537(13) 0.0476(13) 0.0073(10) 0.0082(10) -0.0051(10)
C12 0.0765(19) 0.0540(15) 0.0651(17) 0.0099(13) 0.0283(15) 0.0047(13)
C13 0.072(2) 0.077(2) 0.0692(18) 0.0118(15) 0.0329(16) 0.0046(15)
C14 0.0565(17) 0.0714(19) 0.0659(18) 0.0209(13) 0.0177(14) -0.0081(13)
C15 0.093(2) 0.0511(16) 0.101(3) 0.0128(16) 0.045(2) -0.0050(16)
C16 0.084(2) 0.0549(15) 0.089(2) 0.0058(15) 0.0478(19) -0.0022(15)
C17 0.0443(14) 0.0564(14) 0.0485(13) 0.0056(11) -0.0002(11) -0.0098(11)
C18 0.0604(17) 0.0688(18) 0.0654(17) -0.0053(14) -0.0049(14) -0.0040(14)
C19 0.072(2) 0.090(2) 0.0622(18) -0.0098(16) -0.0103(15) -0.0200(18)
C20 0.0534(17) 0.089(2) 0.0686(19) 0.0186(16) -0.0167(15) -0.0154(15)
C21 0.061(2) 0.083(2) 0.115(3) -0.001(2) -0.0247(19) 0.0102(17)
C22 0.0622(18) 0.0691(19) 0.090(2) -0.0145(17) -0.0193(16) 0.0061(15)
C23 0.093(2) 0.076(2) 0.0483(16) -0.0017(14) 0.0127(16) 0.0091(18)
C24 0.156(4) 0.121(3) 0.0521(19) 0.002(2) 0.007(2) -0.024(3)
C25 0.212(6) 0.112(4) 0.077(3) -0.001(2) 0.049(3) -0.043(4)
C26 0.089(2) 0.0513(16) 0.070(2) -0.0044(13) 0.0244(17) -0.0030(14)
C27 0.098(3) 0.075(2) 0.100(3) 0.003(2) 0.013(2) -0.011(2)
C28 0.127(4) 0.104(3) 0.138(5) 0.027(3) -0.028(4) -0.017(3)
C29 0.080(3) 0.165(6) 0.145(6) 0.040(5) 0.031(4) -0.020(4)
C30 0.145(6) 0.189(7) 0.225(9) 0.064(7) 0.075(6) 0.040(5)
C31 0.137(6) 0.194(8) 0.226(9) 0.073(7) 0.022(6) 0.005(5)
N1 0.0397(10) 0.0445(10) 0.0375(9) 0.0037(8) 0.0054(7) -0.0052(8)
N2 0.0393(10) 0.0453(10) 0.0408(10) 0.0034(8) 0.0035(8) -0.0059(8)
O1 0.0628(11) 0.0461(10) 0.0463(10) 0.0008(8) 0.0114(8) -0.0003(8)
O2 0.1075(18) 0.0857(15) 0.0481(11) -0.0037(11) 0.0099(12) -0.0005(13)
O3 0.099(2) 0.121(2) 0.0706(16) 0.0106(15) 0.0060(14) -0.0146(17)
O4 0.1024(19) 0.0756(15) 0.0785(15) 0.0165(12) 0.0235(13) -0.0096(13)
O5 0.114(2) 0.0687(14) 0.0723(15) 0.0115(12) 0.0109(14) -0.0206(14)
O6 0.108(3) 0.155(4) 0.195(5) 0.021(3) 0.040(3) 0.004(3)
O7 0.120(3) 0.176(4) 0.146(4) 0.027(3) 0.016(3) 0.005(3)
Cl1 0.1119(8) 0.1007(7) 0.1020(7) 0.0367(5) 0.0475(6) -0.0214(5)
Cl2 0.0803(7) 0.1327(10) 0.1200(9) 0.0250(7) -0.0538(6) -0.0209(6)
Mn1 0.0348(3) 0.0405(3) 0.0344(3) 0.00217(18) 0.00427(19) -0.00563(19)

loop_
_atom_type_symbol
_atom_type_description
_atom_type_scat_dispersion_real
_atom_type_scat_dispersion_imag
_atom_type_scat_source
C C 0.0181 0.0091 'International Tables Vol C Tables 4.2.6.8 and 6.1.1.4'
H H 0.0000 0.0000 'International Tables Vol C Tables 4.2.6.8 and 6.1.1.4'
N N 0.0311 0.0180 'International Tables Vol C Tables 4.2.6.8 and 6.1.1.4'
O O 0.0492 0.0322 'International Tables Vol C Tables 4.2.6.8 and 6.1.1.4'
Cl Cl 0.3639 0.7018 'International Tables Vol C Tables 4.2.6.8 and 6.1.1.4'
Mn Mn -0.5299 2.8052 'International Tables Vol C Tables 4.2.6.8 and 6.1.1.4'

loop_
_geom_angle_atom_site_label_1
_geom_angle_atom_site_label_2
_geom_angle_atom_site_label_3
_geom_angle
_geom_angle_site_symmetry_1
_geom_angle_site_symmetry_3
_geom_angle_publ_flag
N1 C1 C10 126.1(2) . 3_666 ?
N1 C1 C2 109.4(2) . . ?
C10 C1 C2 124.5(2) 3_666 . ?
C3 C2 C1 107.5(2) . . ?
C3 C2 H2 126.3 . . ?
C1 C2 H2 126.3 . . ?
C2 C3 C4 107.7(2) . . ?
C2 C3 H3 126.1 . . ?
C4 C3 H3 126.1 . . ?
N1 C4 C5 126.1(2) . . ?
N1 C4 C3 109.2(2) . . ?
C5 C4 C3 124.7(2) . . ?
C6 C5 C4 124.1(2) . . ?
C6 C5 C11 118.5(2) . . ?
C4 C5 C11 117.4(2) . . ?
N2 C6 C5 126.2(2) . . ?
N2 C6 C7 109.5(2) . . ?
C5 C6 C7 124.3(2) . . ?
C8 C7 C6 107.3(2) . . ?
C8 C7 H7 126.3 . . ?
C6 C7 H7 126.3 . . ?
C7 C8 C9 107.5(2) . . ?
C7 C8 H8 126.3 . . ?
C9 C8 H8 126.3 . . ?
N2 C9 C10 126.0(2) . . ?
N2 C9 C8 109.4(2) . . ?
C10 C9 C8 124.5(2) . . ?
C1 C10 C9 123.9(2) 3_666 . ?
C1 C10 C17 117.7(2) 3_666 . ?
C9 C10 C17 118.3(2) . . ?
C12 C11 C16 120.0 . . ?
C12 C11 C5 120.15(14) . . ?
C16 C11 C5 119.85(14) . . ?
C11 C12 C13 120.0 . . ?
C11 C12 H12 120.0 . . ?
C13 C12 H12 120.0 . . ?
C14 C13 C12 120.0 . . ?
C14 C13 H13 120.0 . . ?
C12 C13 H13 120.0 . . ?
C13 C14 C15 120.0 . . ?
C13 C14 Cl1 120.26(11) . . ?
C15 C14 Cl1 119.74(11) . . ?
C16 C15 C14 120.0 . . ?
C16 C15 H15 120.0 . . ?
C14 C15 H15 120.0 . . ?
C15 C16 C11 120.0 . . ?
C15 C16 H16 120.0 . . ?
C11 C16 H16 120.0 . . ?
C18 C17 C22 120.0 . . ?
C18 C17 C10 121.67(15) . . ?
C22 C17 C10 118.33(15) . . ?
C17 C18 C19 120.0 . . ?
C17 C18 H18 120.0 . . ?
C19 C18 H18 120.0 . . ?
C20 C19 C18 120.0 . . ?
C20 C19 H19 120.0 . . ?
C18 C19 H19 120.0 . . ?
C21 C20 C19 120.0 . . ?
C21 C20 Cl2 119.41(14) . . ?
C19 C20 Cl2 120.59(14) . . ?
C20 C21 C22 120.0 . . ?
C20 C21 H21 120.0 . . ?
C22 C21 H21 120.0 . . ?
C21 C22 C17 120.0 . . ?
C21 C22 H22 120.0 . . ?
C17 C22 H22 120.0 . . ?
O2 C23 O3 123.9(3) . . ?
O2 C23 C24 123.1(4) . . ?
O3 C23 C24 113.0(3) . . ?
C25 C24 C23 115.1(4) . . ?
C25 C24 H24A 108.5 . . ?
C23 C24 H24A 108.5 . . ?
C25 C24 H24B 108.5 . . ?
C23 C24 H24B 108.5 . . ?
H24A C24 H24B 107.5 . . ?
C24 C25 H25A 109.5 . . ?
C24 C25 H25B 109.5 . . ?
H25A C25 H25B 109.5 . . ?
C24 C25 H25C 109.5 . . ?
H25A C25 H25C 109.5 . . ?
H25B C25 H25C 109.5 . . ?
O4 C26 O5 121.9(4) . . ?
O4 C26 C27 123.7(4) . . ?
O5 C26 C27 114.3(3) . . ?
C28 C27 C26 116.3(4) . . ?
C28 C27 H27A 108.2 . . ?
C26 C27 H27A 108.2 . . ?
C28 C27 H27B 108.2 . . ?
C26 C27 H27B 108.2 . . ?
H27A C27 H27B 107.4 . . ?
C27 C28 H28A 109.5 . . ?
C27 C28 H28B 109.5 . . ?
H28A C28 H28B 109.5 . . ?
C27 C28 H28C 109.5 . . ?
H28A C28 H28C 109.5 . . ?
H28B C28 H28C 109.5 . . ?
O7 C29 O6 127.6(8) . . ?
O7 C29 C30 120.4(7) . . ?
O6 C29 C30 112.0(8) . . ?
C31 C30 C29 114.9(8) . . ?
C31 C30 H30A 108.5 . . ?
C29 C30 H30A 108.5 . . ?
C31 C30 H30B 108.5 . . ?
C29 C30 H30B 108.5 . . ?
H30A C30 H30B 107.5 . . ?
C30 C31 H31A 109.5 . . ?
C30 C31 H31B 109.5 . . ?
H31A C31 H31B 109.5 . . ?
C30 C31 H31C 109.5 . . ?
H31A C31 H31C 109.5 . . ?
H31B C31 H31C 109.5 . . ?
C1 N1 C4 106.24(18) . . ?
C1 N1 Mn1 127.14(15) . . ?
C4 N1 Mn1 126.62(15) . . ?
C6 N2 C9 106.30(19) . . ?
C6 N2 Mn1 126.64(16) . . ?
C9 N2 Mn1 127.01(15) . . ?
Mn1 O1 H1B 115(3) . . ?
Mn1 O1 H1A 115(2) . . ?
H1B O1 H1A 111(4) . . ?
C23 O3 H3O 116(3) . . ?
C26 O5 H5O 113.4(2) . . ?
C29 O6 H6 109.5 . . ?
N1 Mn1 N1 180.0 3_666 . ?
N1 Mn1 N2 89.73(8) 3_666 . ?
N1 Mn1 N2 90.27(8) . . ?
N1 Mn1 N2 90.27(8) 3_666 3_666 ?
N1 Mn1 N2 89.73(8) . 3_666 ?
N2 Mn1 N2 180.0 . 3_666 ?
N1 Mn1 O1 89.09(7) 3_666 . ?
N1 Mn1 O1 90.92(7) . . ?
N2 Mn1 O1 87.96(8) . . ?
N2 Mn1 O1 92.04(8) 3_666 . ?
N1 Mn1 O1 90.91(7) 3_666 3_666 ?
N1 Mn1 O1 89.09(7) . 3_666 ?
N2 Mn1 O1 92.04(8) . 3_666 ?
N2 Mn1 O1 87.96(8) 3_666 3_666 ?
O1 Mn1 O1 180.0 . 3_666 ?

loop_
_geom_bond_atom_site_label_1
_geom_bond_atom_site_label_2
_geom_bond_distance
_geom_bond_site_symmetry_2
_geom_bond_publ_flag
C1 N1 1.375(3) . ?
C1 C10 1.391(3) 3_666 ?
C1 C2 1.434(3) . ?
C2 C3 1.338(4) . ?
C2 H2 0.9300 . ?
C3 C4 1.430(3) . ?
C3 H3 0.9300 . ?
C4 N1 1.381(3) . ?
C4 C5 1.394(3) . ?
C5 C6 1.390(3) . ?
C5 C11 1.498(2) . ?
C6 N2 1.374(3) . ?
C6 C7 1.434(3) . ?
C7 C8 1.343(4) . ?
C7 H7 0.9300 . ?
C8 C9 1.432(3) . ?
C8 H8 0.9300 . ?
C9 N2 1.375(3) . ?
C9 C10 1.391(3) . ?
C10 C17 1.500(3) . ?
C11 C12 1.3900 . ?
C11 C16 1.3900 . ?
C12 C13 1.3900 . ?
C12 H12 0.9300 . ?
C13 C14 1.3900 . ?
C13 H13 0.9300 . ?
C14 C15 1.3900 . ?
C14 Cl1 1.7259(13) . ?
C15 C16 1.3900 . ?
C15 H15 0.9300 . ?
C16 H16 0.9300 . ?
C17 C18 1.3900 . ?
C17 C22 1.3900 . ?
C18 C19 1.3900 . ?
C18 H18 0.9300 . ?
C19 C20 1.3900 . ?
C19 H19 0.9300 . ?
C20 C21 1.3900 . ?
C20 Cl2 1.7250(15) . ?
C21 C22 1.3900 . ?
C21 H21 0.9300 . ?
C22 H22 0.9300 . ?
C23 O2 1.195(4) . ?
C23 O3 1.312(5) . ?
C23 C24 1.498(5) . ?
C24 C25 1.467(7) . ?
C24 H24A 0.9700 . ?
C24 H24B 0.9700 . ?
C25 H25A 0.9600 . ?
C25 H25B 0.9600 . ?
C25 H25C 0.9600 . ?
C26 O4 1.229(4) . ?
C26 O5 1.283(4) . ?
C26 C27 1.485(5) . ?
C27 C28 1.475(6) . ?
C27 H27A 0.9700 . ?
C27 H27B 0.9700 . ?
C28 H28A 0.9600 . ?
C28 H28B 0.9600 . ?
C28 H28C 0.9600 . ?
C29 O7 1.194(8) . ?
C29 O6 1.237(8) . ?
C29 C30 1.607(10) . ?
C30 C31 1.370(10) . ?
C30 H30A 0.9700 . ?
C30 H30B 0.9700 . ?
C31 H31A 0.9600 . ?
C31 H31B 0.9600 . ?
C31 H31C 0.9600 . ?
N1 Mn1 2.0102(18) . ?
N2 Mn1 2.0162(18) . ?
O1 Mn1 2.2377(18) . ?
O1 H1B 0.78(3) . ?
O1 H1A 0.80(3) . ?
O3 H3O 1.02(6) . ?
O5 H5O 1.213(3) . ?
O6 H6 0.8200 . ?

loop_
_geom_torsion_atom_site_label_1
_geom_torsion_atom_site_label_2
_geom_torsion_atom_site_label_3
_geom_torsion_atom_site_label_4
_geom_torsion
_geom_torsion_site_symmetry_1
_geom_torsion_site_symmetry_2
_geom_torsion_site_symmetry_3
_geom_torsion_site_symmetry_4
_geom_torsion_publ_flag
N1 C1 C2 C3 -0.1(3) . . . . ?
C10 C1 C2 C3 179.9(3) 3_666 . . . ?
C1 C2 C3 C4 -0.2(3) . . . . ?
C2 C3 C4 N1 0.4(3) . . . . ?
C2 C3 C4 C5 -179.2(3) . . . . ?
N1 C4 C5 C6 -1.1(4) . . . . ?
C3 C4 C5 C6 178.5(3) . . . . ?
N1 C4 C5 C11 178.8(2) . . . . ?
C3 C4 C5 C11 -1.7(4) . . . . ?
C4 C5 C6 N2 0.9(4) . . . . ?
C11 C5 C6 N2 -179.0(2) . . . . ?
C4 C5 C6 C7 179.8(3) . . . . ?
C11 C5 C6 C7 -0.1(4) . . . . ?
N2 C6 C7 C8 0.6(3) . . . . ?
C5 C6 C7 C8 -178.4(3) . . . . ?
C6 C7 C8 C9 0.0(3) . . . . ?
C7 C8 C9 N2 -0.6(3) . . . . ?
C7 C8 C9 C10 178.2(3) . . . . ?
N2 C9 C10 C1 -2.0(4) . . . 3_666 ?
C8 C9 C10 C1 179.4(3) . . . 3_666 ?
N2 C9 C10 C17 175.0(2) . . . . ?
C8 C9 C10 C17 -3.6(4) . . . . ?
C6 C5 C11 C12 92.1(2) . . . . ?
C4 C5 C11 C12 -87.8(2) . . . . ?
C6 C5 C11 C16 -88.0(2) . . . . ?
C4 C5 C11 C16 92.1(2) . . . . ?
C16 C11 C12 C13 0.0 . . . . ?
C5 C11 C12 C13 179.88(19) . . . . ?
C11 C12 C13 C14 0.0 . . . . ?
C12 C13 C14 C15 0.0 . . . . ?
C12 C13 C14 Cl1 179.89(18) . . . . ?
C13 C14 C15 C16 0.0 . . . . ?
Cl1 C14 C15 C16 -179.89(18) . . . . ?
C14 C15 C16 C11 0.0 . . . . ?
C12 C11 C16 C15 0.0 . . . . ?
C5 C11 C16 C15 -179.89(19) . . . . ?
C1 C10 C17 C18 -99.7(2) 3_666 . . . ?
C9 C10 C17 C18 83.1(3) . . . . ?
C1 C10 C17 C22 80.4(3) 3_666 . . . ?
C9 C10 C17 C22 -96.8(2) . . . . ?
C22 C17 C18 C19 0.0 . . . . ?
C10 C17 C18 C19 -179.9(2) . . . . ?
C17 C18 C19 C20 0.0 . . . . ?
C18 C19 C20 C21 0.0 . . . . ?
C18 C19 C20 Cl2 -179.48(18) . . . . ?
C19 C20 C21 C22 0.0 . . . . ?
Cl2 C20 C21 C22 179.48(18) . . . . ?
C20 C21 C22 C17 0.0 . . . . ?
C18 C17 C22 C21 0.0 . . . . ?
C10 C17 C22 C21 179.9(2) . . . . ?
O2 C23 C24 C25 11.0(7) . . . . ?
O3 C23 C24 C25 -169.8(4) . . . . ?
O4 C26 C27 C28 6.4(6) . . . . ?
O5 C26 C27 C28 -175.2(4) . . . . ?
O7 C29 C30 C31 19.0(11) . . . . ?
O6 C29 C30 C31 -159.8(7) . . . . ?
C10 C1 N1 C4 -179.7(2) 3_666 . . . ?
C2 C1 N1 C4 0.3(3) . . . . ?
C10 C1 N1 Mn1 -0.4(4) 3_666 . . . ?
C2 C1 N1 Mn1 179.65(17) . . . . ?
C5 C4 N1 C1 179.2(2) . . . . ?
C3 C4 N1 C1 -0.4(3) . . . . ?
C5 C4 N1 Mn1 -0.2(4) . . . . ?
C3 C4 N1 Mn1 -179.76(17) . . . . ?
C5 C6 N2 C9 178.0(2) . . . . ?
C7 C6 N2 C9 -1.0(3) . . . . ?
C5 C6 N2 Mn1 0.5(4) . . . . ?
C7 C6 N2 Mn1 -178.48(18) . . . . ?
C10 C9 N2 C6 -177.8(2) . . . . ?
C8 C9 N2 C6 1.0(3) . . . . ?
C10 C9 N2 Mn1 -0.3(4) . . . . ?
C8 C9 N2 Mn1 178.48(18) . . . . ?
